data_7063383
loop_
_publ_author_name
'Guchhait, Tapas'
'Giri, Monalisa'
'Mishra, Soumya'
'Roy, Satabdi'

_publ_section_title
;
 Steric influence and controlled dynamic process in a chiral square planar
 nickel(ii) complex supported by a dipyrromethane-based NNNN tetradentate
 ligand
;
_journal_issue 34
_journal_name_full 'New Journal of Chemistry'
_journal_page_first 15240
_journal_page_last 15247
_journal_paper_doi 10.1039/D4NJ03166K
_journal_volume 48
_journal_year 2024
_chemical_formula_moiety 'C25 H32 N6 Ni'
_chemical_formula_sum 'C25 H32 N6 Ni'
_chemical_formula_weight 475.27
_space_group_crystal_system triclinic
_space_group_IT_number 2
_space_group_name_Hall '-P 1'
_space_group_name_H-M_alt 'P -1'
_atom_sites_solution_hydrogens geom
_atom_sites_solution_primary dual
_audit_creation_date 2024-07-09
_audit_creation_method
;
Olex2 1.5
(compiled 2024.02.16 svn.r378c4104 for OlexSys, GUI svn.r6928)
;
_audit_update_record
;
2024-07-09 deposited with the CCDC.	2024-08-01 downloaded from the CCDC.
;
_cell_angle_alpha 108.007(2)
_cell_angle_beta 93.048(2)
_cell_angle_gamma 114.480(2)
_cell_formula_units_Z 2
_cell_length_a 9.7367(6)
_cell_length_b 9.9869(6)
_cell_length_c 13.6433(10)
_cell_measurement_reflns_used 32856
_cell_measurement_temperature 120.00
_cell_measurement_theta_max 56.578
_cell_measurement_theta_min 4.712
_cell_volume 1122.80(13)
_computing_molecular_graphics 'Olex2 1.5 (Dolomanov et al., 2009)'
_computing_publication_material 'Olex2 1.5 (Dolomanov et al., 2009)'
_computing_structure_refinement 'SHELXL 2019/3 (Sheldrick, 2015)'
_computing_structure_solution 'SHELXT 2018/2 (Sheldrick, 2018)'
_diffrn_ambient_temperature 120.00
_diffrn_measured_fraction_theta_full 0.993
_diffrn_measured_fraction_theta_max 0.993
_diffrn_measurement_device_type 'Bruker P4'
_diffrn_measurement_method '\w scans'
_diffrn_radiation_monochromator graphite
_diffrn_radiation_type MoK\a
_diffrn_radiation_wavelength 0.71073
_diffrn_reflns_av_R_equivalents 0.0913
_diffrn_reflns_av_unetI/netI 0.0608
_diffrn_reflns_Laue_measured_fraction_full 0.993
_diffrn_reflns_Laue_measured_fraction_max 0.993
_diffrn_reflns_limit_h_max 12
_diffrn_reflns_limit_h_min -12
_diffrn_reflns_limit_k_max 13
_diffrn_reflns_limit_k_min -12
_diffrn_reflns_limit_l_max 18
_diffrn_reflns_limit_l_min -18
_diffrn_reflns_number 32856
_diffrn_reflns_point_group_measured_fraction_full 0.993
_diffrn_reflns_point_group_measured_fraction_max 0.993
_diffrn_reflns_theta_full 25.242
_diffrn_reflns_theta_max 28.289
_diffrn_reflns_theta_min 2.356
_diffrn_source_current 1.4
_diffrn_source_power 0.07
_diffrn_source_voltage 50.0
_exptl_absorpt_coefficient_mu 0.890
_exptl_absorpt_correction_T_max 0.7369
_exptl_absorpt_correction_T_min 0.6014
_exptl_absorpt_correction_type multi-scan
_exptl_absorpt_process_details
;
SADABS-2016/2 (Bruker,2016/2) was used for absorption correction.
wR2(int) was 0.1247 before and 0.1053 after correction.
The Ratio of minimum to maximum transmission is 0.8161.
The \l/2 correction factor is Not present.
;
_exptl_crystal_colour violet
_exptl_crystal_colour_primary violet
_exptl_crystal_density_diffrn 1.406
_exptl_crystal_description 'Needle shaped'
_exptl_crystal_F_000 504
_exptl_crystal_recrystallization_method 'Slow evaporation from dichloromethane and hexane'
_exptl_crystal_size_max 0.1
_exptl_crystal_size_mid 0.06
_exptl_crystal_size_min 0.06
_refine_diff_density_max 1.313
_refine_diff_density_min -0.621
_refine_diff_density_rms 0.120
_refine_ls_extinction_coef 0.005(2)
_refine_ls_extinction_expression Fc^*^=kFc[1+0.001xFc^2^\l^3^/sin(2\q)]^-1/4^
_refine_ls_extinction_method 'SHELXL-2019/2 (Sheldrick 2019)'
_refine_ls_goodness_of_fit_ref 1.131
_refine_ls_hydrogen_treatment constr
_refine_ls_matrix_type full
_refine_ls_number_parameters 296
_refine_ls_number_reflns 5538
_refine_ls_number_restraints 0
_refine_ls_restrained_S_all 1.131
_refine_ls_R_factor_all 0.0664
_refine_ls_R_factor_gt 0.0539
_refine_ls_shift/su_max 0.000
_refine_ls_shift/su_mean 0.000
_refine_ls_structure_factor_coef Fsqd
_refine_ls_weighting_details 'w=1/[\s^2^(Fo^2^)+(0.0669P)^2^+2.5090P] where P=(Fo^2^+2Fc^2^)/3'
_refine_ls_weighting_scheme calc
_refine_ls_wR_factor_gt 0.1529
_refine_ls_wR_factor_ref 0.1600
_reflns_Friedel_coverage 0.000
_reflns_number_gt 4690
_reflns_number_total 5538
_reflns_threshold_expression 'I > 2\s(I)'
_cod_data_source_file d4nj03166k2.cif
_cod_data_source_block tg2
_cod_depositor_comments 'Adding full bibliography for 7063382--7063383.cif.'
_cod_database_code 7063383
_shelx_shelxl_version_number 2019/3
_shelx_space_group_comment
;
The symmetry employed for this shelxl refinement is uniquely defined
by the following loop, which should always be used as a source of
symmetry information in preference to the above space-group names.
They are only intended as comments.
;
_shelx_estimated_absorpt_t_max 0.949
_shelx_estimated_absorpt_t_min 0.916
_olex2_refinement_description
;
1. Fixed Uiso
 At 1.2 times of:
  All C(H) groups, All C(H,H) groups
 At 1.5 times of:
  All C(H,H,H) groups
2.a Secondary CH2 refined with riding coordinates:
 C20(H20A,H20B), C6(H6A,H6B), C14(H14A,H14B), C12(H12A,H12B)
2.b Aromatic/amide H refined with riding coordinates:
 C23(H23), C3(H3), C8(H8), C18(H18), C17(H17), C9(H9)
2.c Idealised Me refined as rotating group:
 C1(H1A,H1B,H1C), C25(H25A,H25B,H25C), C21(H21A,H21B,H21C), C5(H5A,H5B,H5C),
 C15(H15A,H15B,H15C), C13(H13A,H13B,H13C)
;
_olex2_date_sample_completion 2024-04-24
_olex2_date_sample_data_collection 2024-04-24
_olex2_date_sample_submission 2024-04-24
_olex2_submission_original_sample_id 'Ni complex 2'
_olex2_submission_special_instructions 'No special instructions were received'

loop_
_space_group_symop_operation_xyz
'x, y, z'
'-x, -y, -z'

loop_
_atom_site_label
_atom_site_type_symbol
_atom_site_fract_x
_atom_site_fract_y
_atom_site_fract_z
_atom_site_U_iso_or_equiv
_atom_site_adp_type
_atom_site_occupancy
_atom_site_site_symmetry_order
_atom_site_calc_flag
_atom_site_refinement_flags_posn
_atom_site_refinement_flags_adp
_atom_site_refinement_flags_occupancy
_atom_site_disorder_assembly
_atom_site_disorder_group
Ni1 Ni 0.39803(4) 0.61937(4) 0.24741(3) 0.01283(14) Uani 1 1 d . . . . .
N6 N 0.5545(3) 0.6454(3) 0.1648(2) 0.0159(5) Uani 1 1 d . . . . .
N1 N 0.4921(3) 0.8454(3) 0.3191(2) 0.0150(5) Uani 1 1 d . . . . .
N3 N 0.2060(3) 0.5909(3) 0.2805(2) 0.0149(5) Uani 1 1 d . . . . .
N2 N 0.4151(3) 0.9349(3) 0.3364(2) 0.0155(5) Uani 1 1 d . . . . .
N5 N 0.6387(3) 0.5635(3) 0.1478(2) 0.0161(5) Uani 1 1 d . . . . .
N4 N 0.3512(3) 0.4090(3) 0.2233(2) 0.0146(5) Uani 1 1 d . . . . .
C20 C 0.6168(4) 0.4506(4) 0.1999(3) 0.0178(6) Uani 1 1 d . . . . .
H20A H 0.667847 0.509136 0.275323 0.021 Uiso 1 1 calc R U . . .
H20B H 0.666971 0.384255 0.167977 0.021 Uiso 1 1 calc R U . . .
C2 C 0.6389(4) 0.9447(4) 0.3728(2) 0.0158(6) Uani 1 1 d . . . . .
C19 C 0.4510(4) 0.3469(4) 0.1913(2) 0.0159(6) Uani 1 1 d . . . . .
C7 C 0.1626(4) 0.7096(4) 0.3055(2) 0.0158(6) Uani 1 1 d . . . . .
C6 C 0.2518(4) 0.8593(4) 0.2875(3) 0.0175(6) Uani 1 1 d . . . . .
H6A H 0.240864 0.836294 0.210752 0.021 Uiso 1 1 calc R U . . .
H6B H 0.208109 0.933193 0.316494 0.021 Uiso 1 1 calc R U . . .
C10 C 0.0870(4) 0.4613(4) 0.2900(3) 0.0158(6) Uani 1 1 d . . . . .
C24 C 0.5960(4) 0.7370(4) 0.1061(2) 0.0150(6) Uani 1 1 d . . . . .
C16 C 0.2145(4) 0.2848(4) 0.2211(2) 0.0153(6) Uani 1 1 d . . . . .
C23 C 0.7081(4) 0.7145(4) 0.0537(3) 0.0184(6) Uani 1 1 d . . . . .
H23 H 0.757185 0.765234 0.007946 0.022 Uiso 1 1 calc R U . . .
C3 C 0.6528(4) 1.0962(4) 0.4231(3) 0.0191(6) Uani 1 1 d . . . . .
H3 H 0.743620 1.187818 0.465569 0.023 Uiso 1 1 calc R U . . .
C8 C 0.0204(4) 0.6600(4) 0.3326(3) 0.0191(6) Uani 1 1 d . . . . .
H8 H -0.034064 0.720444 0.353739 0.023 Uiso 1 1 calc R U . . .
C18 C 0.3801(4) 0.1858(4) 0.1670(3) 0.0180(6) Uani 1 1 d . . . . .
H18 H 0.423884 0.115590 0.142765 0.022 Uiso 1 1 calc R U . . .
C17 C 0.2290(4) 0.1461(4) 0.1854(3) 0.0182(6) Uani 1 1 d . . . . .
H17 H 0.151534 0.043198 0.175193 0.022 Uiso 1 1 calc R U . . .
C11 C 0.0826(4) 0.3022(4) 0.2686(3) 0.0162(6) Uani 1 1 d . . . . .
C1 C 0.7616(4) 0.8918(4) 0.3752(3) 0.0213(7) Uani 1 1 d . . . . .
H1A H 0.717165 0.785909 0.378488 0.032 Uiso 1 1 calc R U . . .
H1B H 0.844373 0.965632 0.437317 0.032 Uiso 1 1 calc R U . . .
H1C H 0.803630 0.889248 0.311300 0.032 Uiso 1 1 calc R U . . .
C14 C 0.0893(4) 0.2749(4) 0.3751(3) 0.0201(7) Uani 1 1 d . . . . .
H14A H -0.006260 0.266637 0.400412 0.024 Uiso 1 1 calc R U . . .
H14B H 0.092250 0.173168 0.362435 0.024 Uiso 1 1 calc R U . . .
C25 C 0.5265(4) 0.8435(4) 0.1011(3) 0.0205(7) Uani 1 1 d . . . . .
H25A H 0.418264 0.795293 0.106848 0.031 Uiso 1 1 calc R U . . .
H25B H 0.532357 0.859680 0.033849 0.031 Uiso 1 1 calc R U . . .
H25C H 0.583297 0.945519 0.159314 0.031 Uiso 1 1 calc R U . . .
C21 C 0.8418(4) 0.5344(4) 0.0499(3) 0.0244(7) Uani 1 1 d . . . . .
H21A H 0.919804 0.565808 0.111844 0.037 Uiso 1 1 calc R U . . .
H21B H 0.892587 0.573408 -0.002627 0.037 Uiso 1 1 calc R U . . .
H21C H 0.783803 0.418975 0.019556 0.037 Uiso 1 1 calc R U . . .
C5 C 0.4555(4) 1.2106(4) 0.4308(3) 0.0215(7) Uani 1 1 d . . . . .
H5A H 0.464920 1.259257 0.377519 0.032 Uiso 1 1 calc R U . . .
H5B H 0.519034 1.291564 0.498923 0.032 Uiso 1 1 calc R U . . .
H5C H 0.347351 1.162669 0.436811 0.032 Uiso 1 1 calc R U . . .
C4 C 0.5090(4) 1.0863(4) 0.3989(2) 0.0171(6) Uani 1 1 d . . . . .
C22 C 0.7339(4) 0.6032(4) 0.0818(3) 0.0172(6) Uani 1 1 d . . . . .
C15 C 0.2271(4) 0.4047(4) 0.4604(3) 0.0222(7) Uani 1 1 d . . . . .
H15A H 0.322036 0.420075 0.433906 0.033 Uiso 1 1 calc R U . . .
H15B H 0.230692 0.374680 0.522094 0.033 Uiso 1 1 calc R U . . .
H15C H 0.217822 0.503133 0.480428 0.033 Uiso 1 1 calc R U . . .
C9 C -0.0282(4) 0.5012(4) 0.3226(3) 0.0215(7) Uani 1 1 d . . . . .
H9 H -0.122189 0.434135 0.335811 0.026 Uiso 1 1 calc R U . . .
C12 C -0.0728(4) 0.1711(4) 0.1951(3) 0.0219(7) Uani 1 1 d . . . . .
H12A H -0.078004 0.066981 0.186967 0.026 Uiso 1 1 calc R U . . .
H12B H -0.157881 0.178805 0.229167 0.026 Uiso 1 1 calc R U . . .
C13 C -0.0981(4) 0.1784(5) 0.0858(3) 0.0277(8) Uani 1 1 d . . . . .
H13A H -0.200552 0.095302 0.045272 0.042 Uiso 1 1 calc R U . . .
H13B H -0.019067 0.162644 0.049107 0.042 Uiso 1 1 calc R U . . .
H13C H -0.091057 0.281832 0.092850 0.042 Uiso 1 1 calc R U . . .

loop_
_atom_site_aniso_label
_atom_site_aniso_U_11
_atom_site_aniso_U_22
_atom_site_aniso_U_33
_atom_site_aniso_U_23
_atom_site_aniso_U_13
_atom_site_aniso_U_12
Ni1 0.0115(2) 0.0113(2) 0.0152(2) 0.00528(15) 0.00473(14) 0.00421(15)
N6 0.0157(13) 0.0147(12) 0.0187(13) 0.0066(10) 0.0057(10) 0.0075(10)
N1 0.0132(12) 0.0149(12) 0.0186(13) 0.0072(10) 0.0048(10) 0.0071(10)
N3 0.0131(12) 0.0137(12) 0.0166(13) 0.0057(10) 0.0033(10) 0.0047(10)
N2 0.0160(13) 0.0131(12) 0.0169(13) 0.0050(10) 0.0040(10) 0.0063(10)
N5 0.0138(12) 0.0178(13) 0.0183(13) 0.0073(11) 0.0058(10) 0.0077(10)
N4 0.0119(12) 0.0151(12) 0.0176(13) 0.0076(10) 0.0049(10) 0.0055(10)
C20 0.0160(15) 0.0222(15) 0.0192(15) 0.0101(13) 0.0068(12) 0.0102(13)
C2 0.0155(14) 0.0155(14) 0.0167(15) 0.0084(12) 0.0051(12) 0.0054(12)
C19 0.0189(15) 0.0181(15) 0.0144(14) 0.0081(12) 0.0059(12) 0.0100(13)
C7 0.0132(14) 0.0147(14) 0.0173(15) 0.0042(12) 0.0025(11) 0.0055(12)
C6 0.0142(14) 0.0161(14) 0.0215(16) 0.0068(12) 0.0012(12) 0.0065(12)
C10 0.0130(14) 0.0168(14) 0.0189(15) 0.0097(12) 0.0039(11) 0.0057(12)
C24 0.0142(14) 0.0140(13) 0.0159(14) 0.0075(11) 0.0049(11) 0.0039(11)
C16 0.0146(14) 0.0144(14) 0.0154(14) 0.0059(11) 0.0033(11) 0.0047(12)
C23 0.0193(15) 0.0199(15) 0.0185(15) 0.0102(13) 0.0072(12) 0.0085(13)
C3 0.0183(15) 0.0159(14) 0.0173(15) 0.0045(12) 0.0031(12) 0.0036(12)
C8 0.0146(15) 0.0203(15) 0.0220(16) 0.0058(13) 0.0046(12) 0.0088(13)
C18 0.0234(16) 0.0152(14) 0.0197(16) 0.0087(12) 0.0080(13) 0.0105(13)
C17 0.0209(16) 0.0141(14) 0.0183(15) 0.0063(12) 0.0050(12) 0.0065(12)
C11 0.0147(14) 0.0137(14) 0.0197(15) 0.0073(12) 0.0057(12) 0.0048(12)
C1 0.0149(15) 0.0218(16) 0.0268(17) 0.0097(14) 0.0029(13) 0.0076(13)
C14 0.0219(16) 0.0169(15) 0.0223(16) 0.0111(13) 0.0088(13) 0.0065(13)
C25 0.0197(16) 0.0230(16) 0.0220(16) 0.0114(13) 0.0060(13) 0.0102(13)
C21 0.0222(17) 0.0293(18) 0.0263(18) 0.0112(15) 0.0124(14) 0.0144(15)
C5 0.0254(17) 0.0140(14) 0.0235(17) 0.0049(13) 0.0056(14) 0.0088(13)
C4 0.0204(15) 0.0133(14) 0.0152(14) 0.0055(12) 0.0041(12) 0.0051(12)
C22 0.0156(14) 0.0171(14) 0.0180(15) 0.0069(12) 0.0063(12) 0.0059(12)
C15 0.0254(17) 0.0257(17) 0.0198(16) 0.0089(14) 0.0071(13) 0.0148(15)
C9 0.0162(15) 0.0212(16) 0.0263(18) 0.0096(14) 0.0071(13) 0.0069(13)
C12 0.0162(15) 0.0160(15) 0.0261(18) 0.0061(13) 0.0031(13) 0.0019(12)
C13 0.0220(17) 0.0268(18) 0.0247(18) 0.0071(15) -0.0001(14) 0.0045(14)

loop_
_atom_type_symbol
_atom_type_description
_atom_type_scat_dispersion_real
_atom_type_scat_dispersion_imag
_atom_type_scat_source
C C 0.0033 0.0016 'International Tables Vol C Tables 4.2.6.8 and 6.1.1.4'
H H 0.0000 0.0000 'International Tables Vol C Tables 4.2.6.8 and 6.1.1.4'
N N 0.0061 0.0033 'International Tables Vol C Tables 4.2.6.8 and 6.1.1.4'
Ni Ni 0.3393 1.1124 'International Tables Vol C Tables 4.2.6.8 and 6.1.1.4'

loop_
_geom_angle_atom_site_label_1
_geom_angle_atom_site_label_2
_geom_angle_atom_site_label_3
_geom_angle
_geom_angle_site_symmetry_1
_geom_angle_site_symmetry_3
_geom_angle_publ_flag
N6 Ni1 N1 89.39(11) . . ?
N3 Ni1 N6 157.83(12) . . ?
N3 Ni1 N1 93.31(11) . . ?
N4 Ni1 N6 93.22(11) . . ?
N4 Ni1 N1 158.52(12) . . ?
N4 Ni1 N3 92.25(11) . . ?
N5 N6 Ni1 125.7(2) . . ?
C24 N6 Ni1 128.3(2) . . ?
C24 N6 N5 105.8(3) . . ?
N2 N1 Ni1 125.2(2) . . ?
C2 N1 Ni1 128.7(2) . . ?
C2 N1 N2 105.7(2) . . ?
C7 N3 Ni1 122.6(2) . . ?
C7 N3 C10 106.7(3) . . ?
C10 N3 Ni1 130.6(2) . . ?
N1 N2 C6 118.5(3) . . ?
C4 N2 N1 111.5(3) . . ?
C4 N2 C6 130.0(3) . . ?
N6 N5 C20 118.8(3) . . ?
C22 N5 N6 111.5(3) . . ?
C22 N5 C20 129.7(3) . . ?
C19 N4 Ni1 122.7(2) . . ?
C19 N4 C16 107.0(3) . . ?
C16 N4 Ni1 129.9(2) . . ?
N5 C20 H20A 109.1 . . ?
N5 C20 H20B 109.1 . . ?
N5 C20 C19 112.4(3) . . ?
H20A C20 H20B 107.8 . . ?
C19 C20 H20A 109.1 . . ?
C19 C20 H20B 109.1 . . ?
N1 C2 C3 109.6(3) . . ?
N1 C2 C1 122.6(3) . . ?
C3 C2 C1 127.8(3) . . ?
N4 C19 C20 121.4(3) . . ?
N4 C19 C18 110.4(3) . . ?
C18 C19 C20 127.6(3) . . ?
N3 C7 C6 121.5(3) . . ?
N3 C7 C8 110.7(3) . . ?
C8 C7 C6 127.2(3) . . ?
N2 C6 C7 112.4(3) . . ?
N2 C6 H6A 109.1 . . ?
N2 C6 H6B 109.1 . . ?
C7 C6 H6A 109.1 . . ?
C7 C6 H6B 109.1 . . ?
H6A C6 H6B 107.8 . . ?
N3 C10 C11 125.6(3) . . ?
N3 C10 C9 109.1(3) . . ?
C9 C10 C11 125.3(3) . . ?
N6 C24 C23 109.9(3) . . ?
N6 C24 C25 122.6(3) . . ?
C23 C24 C25 127.4(3) . . ?
N4 C16 C17 108.8(3) . . ?
N4 C16 C11 125.0(3) . . ?
C17 C16 C11 125.3(3) . . ?
C24 C23 H23 126.8 . . ?
C22 C23 C24 106.4(3) . . ?
C22 C23 H23 126.8 . . ?
C2 C3 H3 126.8 . . ?
C4 C3 C2 106.5(3) . . ?
C4 C3 H3 126.8 . . ?
C7 C8 H8 126.9 . . ?
C7 C8 C9 106.2(3) . . ?
C9 C8 H8 126.9 . . ?
C19 C18 H18 126.9 . . ?
C19 C18 C17 106.2(3) . . ?
C17 C18 H18 126.9 . . ?
C16 C17 C18 107.6(3) . . ?
C16 C17 H17 126.2 . . ?
C18 C17 H17 126.2 . . ?
C10 C11 C16 114.2(3) . . ?
C10 C11 C14 108.2(3) . . ?
C10 C11 C12 109.6(3) . . ?
C16 C11 C14 108.1(3) . . ?
C16 C11 C12 109.4(3) . . ?
C12 C11 C14 107.1(3) . . ?
C2 C1 H1A 109.5 . . ?
C2 C1 H1B 109.5 . . ?
C2 C1 H1C 109.5 . . ?
H1A C1 H1B 109.5 . . ?
H1A C1 H1C 109.5 . . ?
H1B C1 H1C 109.5 . . ?
C11 C14 H14A 108.8 . . ?
C11 C14 H14B 108.8 . . ?
H14A C14 H14B 107.7 . . ?
C15 C14 C11 113.7(3) . . ?
C15 C14 H14A 108.8 . . ?
C15 C14 H14B 108.8 . . ?
C24 C25 H25A 109.5 . . ?
C24 C25 H25B 109.5 . . ?
C24 C25 H25C 109.5 . . ?
H25A C25 H25B 109.5 . . ?
H25A C25 H25C 109.5 . . ?
H25B C25 H25C 109.5 . . ?
H21A C21 H21B 109.5 . . ?
H21A C21 H21C 109.5 . . ?
H21B C21 H21C 109.5 . . ?
C22 C21 H21A 109.5 . . ?
C22 C21 H21B 109.5 . . ?
C22 C21 H21C 109.5 . . ?
H5A C5 H5B 109.5 . . ?
H5A C5 H5C 109.5 . . ?
H5B C5 H5C 109.5 . . ?
C4 C5 H5A 109.5 . . ?
C4 C5 H5B 109.5 . . ?
C4 C5 H5C 109.5 . . ?
N2 C4 C3 106.8(3) . . ?
N2 C4 C5 123.1(3) . . ?
C3 C4 C5 130.2(3) . . ?
N5 C22 C23 106.4(3) . . ?
N5 C22 C21 123.6(3) . . ?
C23 C22 C21 130.0(3) . . ?
C14 C15 H15A 109.5 . . ?
C14 C15 H15B 109.5 . . ?
C14 C15 H15C 109.5 . . ?
H15A C15 H15B 109.5 . . ?
H15A C15 H15C 109.5 . . ?
H15B C15 H15C 109.5 . . ?
C10 C9 C8 107.3(3) . . ?
C10 C9 H9 126.4 . . ?
C8 C9 H9 126.4 . . ?
C11 C12 H12A 108.7 . . ?
C11 C12 H12B 108.7 . . ?
H12A C12 H12B 107.6 . . ?
C13 C12 C11 114.3(3) . . ?
C13 C12 H12A 108.7 . . ?
C13 C12 H12B 108.7 . . ?
C12 C13 H13A 109.5 . . ?
C12 C13 H13B 109.5 . . ?
C12 C13 H13C 109.5 . . ?
H13A C13 H13B 109.5 . . ?
H13A C13 H13C 109.5 . . ?
H13B C13 H13C 109.5 . . ?

loop_
_geom_bond_atom_site_label_1
_geom_bond_atom_site_label_2
_geom_bond_distance
_geom_bond_site_symmetry_2
_geom_bond_publ_flag
Ni1 N6 1.921(3) . ?
Ni1 N1 1.928(3) . ?
Ni1 N3 1.874(3) . ?
Ni1 N4 1.869(3) . ?
N6 N5 1.362(4) . ?
N6 C24 1.350(4) . ?
N1 N2 1.363(4) . ?
N1 C2 1.352(4) . ?
N3 C7 1.372(4) . ?
N3 C10 1.383(4) . ?
N2 C6 1.457(4) . ?
N2 C4 1.351(4) . ?
N5 C20 1.461(4) . ?
N5 C22 1.354(4) . ?
N4 C19 1.377(4) . ?
N4 C16 1.384(4) . ?
C20 H20A 0.9900 . ?
C20 H20B 0.9900 . ?
C20 C19 1.487(4) . ?
C2 C3 1.398(4) . ?
C2 C1 1.495(4) . ?
C19 C18 1.378(4) . ?
C7 C6 1.491(4) . ?
C7 C8 1.377(4) . ?
C6 H6A 0.9900 . ?
C6 H6B 0.9900 . ?
C10 C11 1.506(4) . ?
C10 C9 1.389(5) . ?
C24 C23 1.392(4) . ?
C24 C25 1.494(4) . ?
C16 C17 1.389(4) . ?
C16 C11 1.518(4) . ?
C23 H23 0.9500 . ?
C23 C22 1.389(5) . ?
C3 H3 0.9500 . ?
C3 C4 1.377(5) . ?
C8 H8 0.9500 . ?
C8 C9 1.413(5) . ?
C18 H18 0.9500 . ?
C18 C17 1.415(5) . ?
C17 H17 0.9500 . ?
C11 C14 1.561(5) . ?
C11 C12 1.547(4) . ?
C1 H1A 0.9800 . ?
C1 H1B 0.9800 . ?
C1 H1C 0.9800 . ?
C14 H14A 0.9900 . ?
C14 H14B 0.9900 . ?
C14 C15 1.515(5) . ?
C25 H25A 0.9800 . ?
C25 H25B 0.9800 . ?
C25 H25C 0.9800 . ?
C21 H21A 0.9800 . ?
C21 H21B 0.9800 . ?
C21 H21C 0.9800 . ?
C21 C22 1.492(5) . ?
C5 H5A 0.9800 . ?
C5 H5B 0.9800 . ?
C5 H5C 0.9800 . ?
C5 C4 1.493(4) . ?
C15 H15A 0.9800 . ?
C15 H15B 0.9800 . ?
C15 H15C 0.9800 . ?
C9 H9 0.9500 . ?
C12 H12A 0.9900 . ?
C12 H12B 0.9900 . ?
C12 C13 1.528(5) . ?
C13 H13A 0.9800 . ?
C13 H13B 0.9800 . ?
C13 H13C 0.9800 . ?

loop_
_geom_torsion_atom_site_label_1
_geom_torsion_atom_site_label_2
_geom_torsion_atom_site_label_3
_geom_torsion_atom_site_label_4
_geom_torsion
_geom_torsion_site_symmetry_1
_geom_torsion_site_symmetry_2
_geom_torsion_site_symmetry_3
_geom_torsion_site_symmetry_4
_geom_torsion_publ_flag
Ni1 N6 N5 C20 -3.3(4) . . . . ?
Ni1 N6 N5 C22 176.8(2) . . . . ?
Ni1 N6 C24 C23 -176.5(2) . . . . ?
Ni1 N6 C24 C25 3.2(5) . . . . ?
Ni1 N1 N2 C6 -7.3(4) . . . . ?
Ni1 N1 N2 C4 172.9(2) . . . . ?
Ni1 N1 C2 C3 -172.8(2) . . . . ?
Ni1 N1 C2 C1 6.7(5) . . . . ?
Ni1 N3 C7 C6 12.3(4) . . . . ?
Ni1 N3 C7 C8 -176.4(2) . . . . ?
Ni1 N3 C10 C11 -3.8(5) . . . . ?
Ni1 N3 C10 C9 176.2(2) . . . . ?
Ni1 N4 C19 C20 15.9(4) . . . . ?
Ni1 N4 C19 C18 -172.5(2) . . . . ?
Ni1 N4 C16 C17 171.6(2) . . . . ?
Ni1 N4 C16 C11 -18.7(5) . . . . ?
N6 Ni1 N3 C7 -74.4(4) . . . . ?
N6 Ni1 N3 C10 108.8(4) . . . . ?
N6 Ni1 N4 C19 19.8(3) . . . . ?
N6 Ni1 N4 C16 -152.1(3) . . . . ?
N6 N5 C20 C19 46.2(4) . . . . ?
N6 N5 C22 C23 -0.8(4) . . . . ?
N6 N5 C22 C21 179.1(3) . . . . ?
N6 C24 C23 C22 0.5(4) . . . . ?
N1 Ni1 N3 C7 22.2(3) . . . . ?
N1 Ni1 N3 C10 -154.7(3) . . . . ?
N1 Ni1 N4 C19 -76.7(4) . . . . ?
N1 Ni1 N4 C16 111.3(4) . . . . ?
N1 N2 C6 C7 49.3(4) . . . . ?
N1 N2 C4 C3 0.2(4) . . . . ?
N1 N2 C4 C5 180.0(3) . . . . ?
N1 C2 C3 C4 0.3(4) . . . . ?
N3 Ni1 N4 C19 178.3(3) . . . . ?
N3 Ni1 N4 C16 6.4(3) . . . . ?
N3 C7 C6 N2 -53.6(4) . . . . ?
N3 C7 C8 C9 -0.8(4) . . . . ?
N3 C10 C11 C16 -7.2(5) . . . . ?
N3 C10 C11 C14 113.2(3) . . . . ?
N3 C10 C11 C12 -130.3(3) . . . . ?
N3 C10 C9 C8 0.6(4) . . . . ?
N2 N1 C2 C3 -0.2(3) . . . . ?
N2 N1 C2 C1 179.3(3) . . . . ?
N5 N6 C24 C23 -1.0(4) . . . . ?
N5 N6 C24 C25 178.7(3) . . . . ?
N5 C20 C19 N4 -54.5(4) . . . . ?
N5 C20 C19 C18 135.5(3) . . . . ?
N4 Ni1 N3 C7 -178.6(3) . . . . ?
N4 Ni1 N3 C10 4.6(3) . . . . ?
N4 C19 C18 C17 -0.3(4) . . . . ?
N4 C16 C17 C18 1.2(4) . . . . ?
N4 C16 C11 C10 18.1(4) . . . . ?
N4 C16 C11 C14 -102.4(3) . . . . ?
N4 C16 C11 C12 141.3(3) . . . . ?
C20 N5 C22 C23 179.2(3) . . . . ?
C20 N5 C22 C21 -0.9(5) . . . . ?
C20 C19 C18 C17 170.6(3) . . . . ?
C2 N1 N2 C6 179.8(3) . . . . ?
C2 N1 N2 C4 0.0(3) . . . . ?
C2 C3 C4 N2 -0.3(4) . . . . ?
C2 C3 C4 C5 179.9(3) . . . . ?
C19 N4 C16 C17 -1.4(4) . . . . ?
C19 N4 C16 C11 168.4(3) . . . . ?
C19 C18 C17 C16 -0.5(4) . . . . ?
C7 N3 C10 C11 179.0(3) . . . . ?
C7 N3 C10 C9 -1.0(4) . . . . ?
C7 C8 C9 C10 0.1(4) . . . . ?
C6 N2 C4 C3 -179.6(3) . . . . ?
C6 N2 C4 C5 0.2(5) . . . . ?
C6 C7 C8 C9 170.0(3) . . . . ?
C10 N3 C7 C6 -170.2(3) . . . . ?
C10 N3 C7 C8 1.1(4) . . . . ?
C10 C11 C14 C15 -55.5(4) . . . . ?
C10 C11 C12 C13 63.5(4) . . . . ?
C24 N6 N5 C20 -178.9(3) . . . . ?
C24 N6 N5 C22 1.1(3) . . . . ?
C24 C23 C22 N5 0.2(4) . . . . ?
C24 C23 C22 C21 -179.7(3) . . . . ?
C16 N4 C19 C20 -170.5(3) . . . . ?
C16 N4 C19 C18 1.0(4) . . . . ?
C16 C11 C14 C15 68.7(3) . . . . ?
C16 C11 C12 C13 -62.4(4) . . . . ?
C8 C7 C6 N2 136.5(3) . . . . ?
C17 C16 C11 C10 -173.8(3) . . . . ?
C17 C16 C11 C14 65.7(4) . . . . ?
C17 C16 C11 C12 -50.6(4) . . . . ?
C11 C10 C9 C8 -179.4(3) . . . . ?
C11 C16 C17 C18 -168.5(3) . . . . ?
C1 C2 C3 C4 -179.2(3) . . . . ?
C14 C11 C12 C13 -179.3(3) . . . . ?
C25 C24 C23 C22 -179.1(3) . . . . ?
C4 N2 C6 C7 -130.9(3) . . . . ?
C22 N5 C20 C19 -133.9(3) . . . . ?
C9 C10 C11 C16 172.8(3) . . . . ?
C9 C10 C11 C14 -66.7(4) . . . . ?
C9 C10 C11 C12 49.7(4) . . . . ?
C12 C11 C14 C15 -173.6(3) . . . . ?
